data_7227273
loop_
_publ_author_name
'Chai, Zhuo'
'Chu, Jiang'
'Qi, Yunyi'
'Tang, Mujun'
'Hou, Jinsong'
'Yang, Gaosheng'

_publ_section_title
;
 Half-Sandwich Chiral Rare-Earth Metal Complexes with Linked Tridentate
 Amido-Indenyl Ligand: Synthesis, Characterization, and Catalytic
 Properties for Intramolecular Hydroamination
;
_journal_name_full 'RSC Adv.'
_journal_paper_doi 10.1039/C6RA26537E
_journal_year 2016
_chemical_formula_sum 'C25 H44 N3 Si2 Y'
_chemical_formula_weight 531.72
_chemical_name_systematic
; 
 ? 
;
_space_group_IT_number 4
_symmetry_cell_setting monoclinic
_symmetry_space_group_name_Hall 'P 2yb'
_symmetry_space_group_name_H-M 'P 1 21 1'
_atom_sites_solution_hydrogens geom
_atom_sites_solution_primary direct
_atom_sites_solution_secondary difmap
_audit_creation_method SHELXL-97
_audit_update_record
;
2016-10-14 deposited with the CCDC.
2016-12-15 downloaded from the CCDC.
;
_cell_angle_alpha 90.00
_cell_angle_beta 98.022(2)
_cell_angle_gamma 90.00
_cell_formula_units_Z 2
_cell_length_a 8.9550(14)
_cell_length_b 10.0767(16)
_cell_length_c 15.856(2)
_cell_measurement_reflns_used 6909
_cell_measurement_temperature 293(2)
_cell_measurement_theta_max 25.22
_cell_measurement_theta_min 2.40
_cell_volume 1416.8(4)
_computing_cell_refinement 'Bruker SMART'
_computing_data_collection 'Bruker SMART'
_computing_data_reduction 'Bruker SAINT'
_computing_molecular_graphics 'Bruker SHELXTL'
_computing_publication_material 'Bruker SHELXTL'
_computing_structure_refinement 'SHELXL-97 (Sheldrick, 1997)'
_computing_structure_solution 'SHELXS-97 (Sheldrick, 1990)'
_diffrn_ambient_temperature 293(2)
_diffrn_measured_fraction_theta_full 0.973
_diffrn_measured_fraction_theta_max 0.973
_diffrn_measurement_device_type 'CCD area detector'
_diffrn_measurement_method 'phi and omega scans'
_diffrn_radiation_monochromator graphite
_diffrn_radiation_source 'fine-focus sealed tube'
_diffrn_radiation_type MoK\a
_diffrn_radiation_wavelength 0.71073
_diffrn_reflns_av_R_equivalents 0.0480
_diffrn_reflns_av_sigmaI/netI 0.0738
_diffrn_reflns_limit_h_max 11
_diffrn_reflns_limit_h_min -11
_diffrn_reflns_limit_k_max 12
_diffrn_reflns_limit_k_min -13
_diffrn_reflns_limit_l_max 20
_diffrn_reflns_limit_l_min -20
_diffrn_reflns_number 15542
_diffrn_reflns_theta_full 27.59
_diffrn_reflns_theta_max 27.59
_diffrn_reflns_theta_min 1.30
_exptl_absorpt_coefficient_mu 2.159
_exptl_absorpt_correction_type none
_exptl_crystal_colour colourless
_exptl_crystal_density_diffrn 1.246
_exptl_crystal_density_method 'not measured'
_exptl_crystal_description block
_exptl_crystal_F_000 564
_exptl_crystal_size_max 0.23
_exptl_crystal_size_mid 0.22
_exptl_crystal_size_min 0.21
_refine_diff_density_max 0.703
_refine_diff_density_min -0.360
_refine_diff_density_rms 0.058
_refine_ls_abs_structure_details 'Flack H D (1983), Acta Cryst. A39, 876-881'
_refine_ls_abs_structure_Flack 0.019(6)
_refine_ls_extinction_method none
_refine_ls_goodness_of_fit_ref 0.978
_refine_ls_hydrogen_treatment mixed
_refine_ls_matrix_type full
_refine_ls_number_parameters 288
_refine_ls_number_reflns 6093
_refine_ls_number_restraints 1
_refine_ls_restrained_S_all 0.978
_refine_ls_R_factor_all 0.0620
_refine_ls_R_factor_gt 0.0406
_refine_ls_shift/su_max 0.000
_refine_ls_shift/su_mean 0.000
_refine_ls_structure_factor_coef Fsqd
_refine_ls_weighting_details 'calc w=1/[\s^2^(Fo^2^)+(0.0360P)^2^+0.0000P] where P=(Fo^2^+2Fc^2^)/3'
_refine_ls_weighting_scheme calc
_refine_ls_wR_factor_gt 0.0861
_refine_ls_wR_factor_ref 0.0945
_reflns_number_gt 4745
_reflns_number_total 6093
_reflns_threshold_expression >2sigma(I)
_cod_data_source_file c6ra26537e2.cif
_cod_data_source_block 160301a_0m
_cod_depositor_comments
;
The following automatic conversions were performed:

'_symmetry_cell_setting' value 'Monoclinic' changed to 'monoclinic'
according to
/usr/data/users/saulius/crontab/automatic-downloads/rss-feeds/RSC/lib/dictionaries/cif_core.dic
dictionary named 'cif_core.dic' version 2.4.2 from 2011-04-26.

Automatic conversion script
Id: cif_fix_values 4268 2015-11-12 08:31:59Z antanas 
;
_cod_original_sg_symbol_H-M 'P2(1)   '
_cod_database_code 7227273

loop_
_symmetry_equiv_pos_as_xyz
'x, y, z'
'-x, y+1/2, -z'

loop_
_atom_site_label
_atom_site_type_symbol
_atom_site_fract_x
_atom_site_fract_y
_atom_site_fract_z
_atom_site_U_iso_or_equiv
_atom_site_adp_type
_atom_site_occupancy
_atom_site_symmetry_multiplicity
_atom_site_calc_flag
_atom_site_refinement_flags
Y1 Y 0.23046(3) 0.32691(5) 0.198017(18) 0.04240(10) Uani 1 1 d .
C11 C 0.0433(5) 0.4452(4) 0.0807(3) 0.0625(11) Uani 1 1 d .
N3 N 0.2913(3) 0.4022(3) 0.3312(2) 0.0467(7) Uani 1 1 d .
C19 C 0.1508(5) 0.3920(4) 0.0341(3) 0.0601(11) Uani 1 1 d .
C14 C 0.2933(5) 0.4613(4) 0.0587(3) 0.0601(11) Uani 1 1 d .
N1 N 0.2964(4) 0.0878(3) 0.2159(2) 0.0622(9) Uani 1 1 d .
C12 C 0.1145(6) 0.5494(4) 0.1312(3) 0.0644(12) Uani 1 1 d .
H12 H 0.0675 0.6036 0.1669 0.077 Uiso 1 1 calc R
N2 N 0.0192(3) 0.2182(3) 0.1781(2) 0.0485(7) Uani 1 1 d .
C13 C 0.2643(6) 0.5584(5) 0.1194(3) 0.0650(12) Uani 1 1 d .
H13 H 0.3343 0.6180 0.1466 0.078 Uiso 1 1 calc R
C17 C 0.2789(9) 0.2537(6) -0.0575(3) 0.0947(19) Uani 1 1 d .
H17 H 0.2764 0.1840 -0.0961 0.114 Uiso 1 1 calc R
C16 C 0.4125(7) 0.3209(9) -0.0331(3) 0.0951(15) Uani 1 1 d .
H16 H 0.4983 0.2954 -0.0560 0.114 Uiso 1 1 calc R
C15 C 0.4223(6) 0.4227(6) 0.0232(3) 0.0812(15) Uani 1 1 d .
H15 H 0.5134 0.4666 0.0383 0.097 Uiso 1 1 calc R
C18 C 0.1484(7) 0.2892(4) -0.0250(3) 0.0739(15) Uani 1 1 d .
H18 H 0.0588 0.2442 -0.0428 0.089 Uiso 1 1 calc R
Si1 Si 0.17305(13) 0.41461(12) 0.40686(8) 0.0555(3) Uani 1 1 d .
C10 C -0.1133(6) 0.3916(6) 0.0871(4) 0.0830(17) Uani 1 1 d .
H10A H -0.1583 0.4437 0.1285 0.100 Uiso 1 1 calc R
H10B H -0.1759 0.4015 0.0324 0.100 Uiso 1 1 calc R
C9 C -0.1106(6) 0.2473(6) 0.1132(3) 0.0686(14) Uani 1 1 d .
H9A H -0.2032 0.2259 0.1355 0.082 Uiso 1 1 calc R
H9B H -0.1055 0.1920 0.0636 0.082 Uiso 1 1 calc R
C1 C 0.1664(5) 0.0437(4) 0.2582(3) 0.0534(10) Uani 1 1 d .
H1 H 0.1726 0.0946 0.3112 0.064 Uiso 1 1 calc R
C25 C 0.5698(5) 0.3933(6) 0.2544(3) 0.0762(14) Uani 1 1 d .
H25A H 0.5493 0.3005 0.2448 0.114 Uiso 1 1 calc R
H25B H 0.6766 0.4066 0.2676 0.114 Uiso 1 1 calc R
H25C H 0.5322 0.4424 0.2040 0.114 Uiso 1 1 calc R
C6 C 0.0162(5) 0.0805(4) 0.2063(3) 0.0550(10) Uani 1 1 d .
H6 H 0.0026 0.0243 0.1554 0.066 Uiso 1 1 calc R
C20 C -0.0229(5) 0.4504(7) 0.3562(4) 0.0918(18) Uani 1 1 d .
H20A H -0.0256 0.5350 0.3282 0.138 Uiso 1 1 calc R
H20B H -0.0887 0.4520 0.3991 0.138 Uiso 1 1 calc R
H20C H -0.0554 0.3826 0.3152 0.138 Uiso 1 1 calc R
C22 C 0.2252(6) 0.5502(6) 0.4861(3) 0.0852(16) Uani 1 1 d .
H22A H 0.3236 0.5331 0.5166 0.128 Uiso 1 1 calc R
H22B H 0.1529 0.5535 0.5254 0.128 Uiso 1 1 calc R
H22C H 0.2259 0.6336 0.4569 0.128 Uiso 1 1 calc R
C5 C -0.1124(6) 0.0494(5) 0.2578(3) 0.0784(14) Uani 1 1 d .
H5A H -0.1027 0.1055 0.3080 0.094 Uiso 1 1 calc R
H5B H -0.2081 0.0696 0.2235 0.094 Uiso 1 1 calc R
C23 C 0.5844(6) 0.3893(6) 0.4461(3) 0.0901(17) Uani 1 1 d .
H23A H 0.5393 0.4192 0.4942 0.135 Uiso 1 1 calc R
H23B H 0.6859 0.4218 0.4506 0.135 Uiso 1 1 calc R
H23C H 0.5851 0.2941 0.4450 0.135 Uiso 1 1 calc R
C7 C 0.2962(8) 0.0281(6) 0.1310(4) 0.105(2) Uani 1 1 d .
H7A H 0.3788 0.0632 0.1053 0.157 Uiso 1 1 calc R
H7B H 0.2030 0.0486 0.0958 0.157 Uiso 1 1 calc R
H7C H 0.3067 -0.0664 0.1366 0.157 Uiso 1 1 calc R
C2 C 0.1663(7) -0.1024(5) 0.2842(4) 0.0890(16) Uani 1 1 d .
H2A H 0.1556 -0.1575 0.2335 0.107 Uiso 1 1 calc R
H2B H 0.2619 -0.1239 0.3181 0.107 Uiso 1 1 calc R
C3 C 0.0395(7) -0.1324(5) 0.3348(4) 0.100(2) Uani 1 1 d .
H3A H 0.0547 -0.0831 0.3879 0.120 Uiso 1 1 calc R
H3B H 0.0399 -0.2262 0.3485 0.120 Uiso 1 1 calc R
C4 C -0.1113(7) -0.0950(6) 0.2848(4) 0.0981(19) Uani 1 1 d .
H4A H -0.1906 -0.1100 0.3197 0.118 Uiso 1 1 calc R
H4B H -0.1313 -0.1510 0.2348 0.118 Uiso 1 1 calc R
C8 C 0.4409(6) 0.0591(6) 0.2714(5) 0.106(2) Uani 1 1 d .
H8A H 0.4542 -0.0352 0.2770 0.159 Uiso 1 1 calc R
H8B H 0.4386 0.0976 0.3266 0.159 Uiso 1 1 calc R
H8C H 0.5232 0.0964 0.2464 0.159 Uiso 1 1 calc R
C21 C 0.1716(7) 0.2584(6) 0.4709(3) 0.0936(18) Uani 1 1 d .
H21A H 0.1298 0.1874 0.4346 0.140 Uiso 1 1 calc R
H21B H 0.1113 0.2714 0.5157 0.140 Uiso 1 1 calc R
H21C H 0.2728 0.2363 0.4950 0.140 Uiso 1 1 calc R
C24 C 0.4985(6) 0.6379(5) 0.3452(3) 0.0786(14) Uani 1 1 d .
H24A H 0.4450 0.6735 0.2934 0.118 Uiso 1 1 calc R
H24B H 0.6038 0.6587 0.3485 0.118 Uiso 1 1 calc R
H24C H 0.4595 0.6762 0.3931 0.118 Uiso 1 1 calc R
Si2 Si 0.47352(12) 0.45293(11) 0.34646(7) 0.0524(3) Uani 1 1 d .

loop_
_atom_site_aniso_label
_atom_site_aniso_U_11
_atom_site_aniso_U_22
_atom_site_aniso_U_33
_atom_site_aniso_U_23
_atom_site_aniso_U_13
_atom_site_aniso_U_12
Y1 0.04796(18) 0.03931(15) 0.03888(15) 0.0031(2) 0.00237(12) 0.0000(2)
C11 0.069(3) 0.058(3) 0.057(2) 0.022(2) -0.003(2) 0.008(2)
N3 0.0421(17) 0.0532(18) 0.0436(16) -0.0020(15) 0.0015(13) 0.0024(13)
C19 0.078(3) 0.058(2) 0.041(2) 0.015(2) -0.002(2) -0.012(2)
C14 0.077(3) 0.056(2) 0.047(2) 0.008(2) 0.007(2) -0.019(2)
N1 0.065(2) 0.049(2) 0.075(2) 0.0034(18) 0.0205(19) 0.0099(17)
C12 0.086(3) 0.044(2) 0.060(3) 0.010(2) -0.002(2) 0.013(2)
N2 0.0491(18) 0.0500(18) 0.0452(17) 0.0042(14) 0.0024(14) -0.0049(14)
C13 0.087(3) 0.050(3) 0.055(3) 0.010(2) -0.002(2) -0.017(2)
C17 0.159(6) 0.072(3) 0.059(3) -0.014(3) 0.036(4) -0.024(4)
C16 0.119(4) 0.097(4) 0.080(3) -0.009(5) 0.050(3) -0.018(5)
C15 0.093(4) 0.092(4) 0.062(3) 0.007(3) 0.026(3) -0.031(3)
C18 0.108(4) 0.066(4) 0.045(2) 0.001(2) -0.002(2) -0.027(3)
Si1 0.0533(7) 0.0634(7) 0.0503(6) -0.0129(6) 0.0092(5) -0.0059(5)
C10 0.064(3) 0.094(4) 0.084(4) 0.032(3) -0.015(3) 0.001(3)
C9 0.054(3) 0.080(4) 0.067(3) 0.013(3) -0.009(2) -0.010(2)
C1 0.076(3) 0.036(2) 0.051(2) 0.0007(17) 0.016(2) -0.0003(18)
C25 0.051(3) 0.097(3) 0.084(3) 0.001(3) 0.018(2) -0.001(2)
C6 0.070(3) 0.050(2) 0.044(2) -0.0012(18) 0.0044(19) -0.0138(19)
C20 0.051(3) 0.129(5) 0.098(4) -0.036(4) 0.018(3) 0.000(3)
C22 0.094(4) 0.091(4) 0.072(3) -0.033(3) 0.015(3) -0.010(3)
C5 0.077(3) 0.085(4) 0.075(3) 0.011(3) 0.015(3) -0.021(3)
C23 0.063(3) 0.126(5) 0.074(3) 0.026(3) -0.016(2) 0.006(3)
C7 0.155(6) 0.074(4) 0.103(4) -0.016(3) 0.081(4) 0.016(4)
C2 0.121(5) 0.050(3) 0.097(4) 0.012(3) 0.020(3) 0.004(3)
C3 0.148(6) 0.060(4) 0.094(4) 0.025(3) 0.025(4) -0.022(3)
C4 0.113(5) 0.098(4) 0.083(4) 0.017(3) 0.013(3) -0.044(4)
C8 0.069(3) 0.081(4) 0.168(6) 0.042(4) 0.014(4) 0.019(3)
C21 0.126(5) 0.097(4) 0.065(3) -0.005(3) 0.038(3) -0.026(3)
C24 0.082(3) 0.068(3) 0.082(3) -0.005(3) -0.001(3) -0.016(3)
Si2 0.0425(6) 0.0607(7) 0.0514(6) 0.0037(5) -0.0026(5) -0.0029(5)

loop_
_atom_type_symbol
_atom_type_description
_atom_type_scat_dispersion_real
_atom_type_scat_dispersion_imag
_atom_type_scat_source
C C 0.0033 0.0016 'International Tables Vol C Tables 4.2.6.8 and 6.1.1.4'
H H 0.0000 0.0000 'International Tables Vol C Tables 4.2.6.8 and 6.1.1.4'
N N 0.0061 0.0033 'International Tables Vol C Tables 4.2.6.8 and 6.1.1.4'
Si Si 0.0817 0.0704 'International Tables Vol C Tables 4.2.6.8 and 6.1.1.4'
Y Y -2.7962 3.5667 'International Tables Vol C Tables 4.2.6.8 and 6.1.1.4'

loop_
_geom_angle_atom_site_label_1
_geom_angle_atom_site_label_2
_geom_angle_atom_site_label_3
_geom_angle
N2 Y1 N3 113.63(11)
N2 Y1 N1 73.52(12)
N3 Y1 N1 101.44(12)
N2 Y1 C11 70.56(13)
N3 Y1 C11 124.38(14)
N1 Y1 C11 129.94(14)
N2 Y1 C12 94.83(14)
N3 Y1 C12 96.99(13)
N1 Y1 C12 160.97(13)
C11 Y1 C12 31.34(14)
N2 Y1 C19 82.75(12)
N3 Y1 C19 146.01(14)
N1 Y1 C19 111.97(14)
C11 Y1 C19 30.66(14)
C12 Y1 C19 50.50(14)
N2 Y1 C13 121.59(14)
N3 Y1 C13 96.62(13)
N1 Y1 C13 148.74(14)
C11 Y1 C13 51.29(14)
C12 Y1 C13 30.15(15)
C19 Y1 C13 50.81(14)
N2 Y1 C14 114.12(12)
N3 Y1 C14 123.18(12)
N1 Y1 C14 120.17(13)
C11 Y1 C14 51.56(14)
C12 Y1 C14 50.38(15)
C19 Y1 C14 31.37(13)
C13 Y1 C14 30.52(14)
C19 C11 C12 107.1(4)
C19 C11 C10 127.4(5)
C12 C11 C10 124.9(5)
C19 C11 Y1 77.4(2)
C12 C11 Y1 75.1(2)
C10 C11 Y1 107.3(3)
Si2 N3 Si1 123.71(19)
Si2 N3 Y1 109.89(15)
Si1 N3 Y1 126.35(16)
C18 C19 C11 133.8(5)
C18 C19 C14 117.8(5)
C11 C19 C14 108.3(4)
C18 C19 Y1 116.6(3)
C11 C19 Y1 72.0(2)
C14 C19 Y1 75.7(2)
C15 C14 C13 134.3(4)
C15 C14 C19 119.7(4)
C13 C14 C19 106.0(4)
C15 C14 Y1 117.5(3)
C13 C14 Y1 73.4(2)
C19 C14 Y1 72.9(2)
C7 N1 C8 110.6(4)
C7 N1 C1 112.8(4)
C8 N1 C1 110.2(4)
C7 N1 Y1 108.8(3)
C8 N1 Y1 115.4(3)
C1 N1 Y1 98.8(2)
C13 C12 C11 109.9(4)
C13 C12 Y1 77.0(3)
C11 C12 Y1 73.6(2)
C13 C12 H12 125.0
C11 C12 H12 125.0
Y1 C12 H12 116.3
C6 N2 C9 110.9(3)
C6 N2 Y1 119.2(2)
C9 N2 Y1 126.1(3)
C12 C13 C14 108.6(4)
C12 C13 Y1 72.9(2)
C14 C13 Y1 76.1(2)
C12 C13 H13 125.7
C14 C13 H13 125.7
Y1 C13 H13 117.3
C16 C17 C18 120.7(5)
C16 C17 H17 119.6
C18 C17 H17 119.6
C15 C16 C17 121.9(5)
C15 C16 H16 119.0
C17 C16 H16 119.0
C16 C15 C14 119.5(5)
C16 C15 H15 120.3
C14 C15 H15 120.3
C17 C18 C19 120.3(5)
C17 C18 H18 119.8
C19 C18 H18 119.8
N3 Si1 C20 110.5(2)
N3 Si1 C22 113.8(2)
C20 Si1 C22 106.3(3)
N3 Si1 C21 111.7(2)
C20 Si1 C21 108.6(3)
C22 Si1 C21 105.7(3)
C9 C10 C11 112.4(5)
C9 C10 H10A 109.1
C11 C10 H10A 109.1
C9 C10 H10B 109.1
C11 C10 H10B 109.1
H10A C10 H10B 107.9
N2 C9 C10 111.3(4)
N2 C9 H9A 109.4
C10 C9 H9A 109.4
N2 C9 H9B 109.4
C10 C9 H9B 109.4
H9A C9 H9B 108.0
N1 C1 C6 111.8(3)
N1 C1 C2 116.0(4)
C6 C1 C2 110.3(4)
N1 C1 H1 106.0
C6 C1 H1 106.0
C2 C1 H1 106.0
Si2 C25 H25A 109.5
Si2 C25 H25B 109.5
H25A C25 H25B 109.5
Si2 C25 H25C 109.5
H25A C25 H25C 109.5
H25B C25 H25C 109.5
N2 C6 C1 110.2(3)
N2 C6 C5 113.8(4)
C1 C6 C5 109.6(3)
N2 C6 H6 107.6
C1 C6 H6 107.6
C5 C6 H6 107.6
Si1 C20 H20A 109.5
Si1 C20 H20B 109.5
H20A C20 H20B 109.5
Si1 C20 H20C 109.5
H20A C20 H20C 109.5
H20B C20 H20C 109.5
Si1 C22 H22A 109.5
Si1 C22 H22B 109.5
H22A C22 H22B 109.5
Si1 C22 H22C 109.5
H22A C22 H22C 109.5
H22B C22 H22C 109.5
C4 C5 C6 111.8(5)
C4 C5 H5A 109.3
C6 C5 H5A 109.3
C4 C5 H5B 109.3
C6 C5 H5B 109.3
H5A C5 H5B 107.9
Si2 C23 H23A 109.5
Si2 C23 H23B 109.5
H23A C23 H23B 109.5
Si2 C23 H23C 109.5
H23A C23 H23C 109.5
H23B C23 H23C 109.5
N1 C7 H7A 109.5
N1 C7 H7B 109.5
H7A C7 H7B 109.5
N1 C7 H7C 109.5
H7A C7 H7C 109.5
H7B C7 H7C 109.5
C3 C2 C1 111.4(4)
C3 C2 H2A 109.3
C1 C2 H2A 109.3
C3 C2 H2B 109.3
C1 C2 H2B 109.3
H2A C2 H2B 108.0
C2 C3 C4 110.7(5)
C2 C3 H3A 109.5
C4 C3 H3A 109.5
C2 C3 H3B 109.5
C4 C3 H3B 109.5
H3A C3 H3B 108.1
C3 C4 C5 110.9(4)
C3 C4 H4A 109.5
C5 C4 H4A 109.5
C3 C4 H4B 109.5
C5 C4 H4B 109.5
H4A C4 H4B 108.1
N1 C8 H8A 109.5
N1 C8 H8B 109.5
H8A C8 H8B 109.5
N1 C8 H8C 109.5
H8A C8 H8C 109.5
H8B C8 H8C 109.5
Si1 C21 H21A 109.5
Si1 C21 H21B 109.5
H21A C21 H21B 109.5
Si1 C21 H21C 109.5
H21A C21 H21C 109.5
H21B C21 H21C 109.5
Si2 C24 H24A 109.5
Si2 C24 H24B 109.5
H24A C24 H24B 109.5
Si2 C24 H24C 109.5
H24A C24 H24C 109.5
H24B C24 H24C 109.5
N3 Si2 C23 114.0(2)
N3 Si2 C24 114.3(2)
C23 Si2 C24 107.5(3)
N3 Si2 C25 109.06(19)
C23 Si2 C25 107.4(3)
C24 Si2 C25 103.8(2)

loop_
_geom_bond_atom_site_label_1
_geom_bond_atom_site_label_2
_geom_bond_distance
Y1 N2 2.171(3)
Y1 N3 2.238(3)
Y1 N1 2.487(3)
Y1 C11 2.611(4)
Y1 C12 2.630(4)
Y1 C19 2.679(4)
Y1 C13 2.682(4)
Y1 C14 2.716(4)
C11 C19 1.400(6)
C11 C12 1.416(6)
C11 C10 1.519(7)
N3 Si2 1.694(3)
N3 Si1 1.713(3)
C19 C18 1.395(6)
C19 C14 1.459(6)
C14 C15 1.408(7)
C14 C13 1.421(6)
N1 C7 1.474(6)
N1 C8 1.489(6)
N1 C1 1.491(5)
C12 C13 1.383(7)
C12 H12 0.9300
N2 C6 1.459(5)
N2 C9 1.471(6)
C13 H13 0.9300
C17 C16 1.383(9)
C17 C18 1.388(8)
C17 H17 0.9300
C16 C15 1.354(9)
C16 H16 0.9300
C15 H15 0.9300
C18 H18 0.9300
Si1 C20 1.860(5)
Si1 C22 1.871(5)
Si1 C21 1.874(6)
C10 C9 1.512(6)
C10 H10A 0.9700
C10 H10B 0.9700
C9 H9A 0.9700
C9 H9B 0.9700
C1 C6 1.521(6)
C1 C2 1.529(6)
C1 H1 0.9800
C25 Si2 1.894(5)
C25 H25A 0.9600
C25 H25B 0.9600
C25 H25C 0.9600
C6 C5 1.534(6)
C6 H6 0.9800
C20 H20A 0.9600
C20 H20B 0.9600
C20 H20C 0.9600
C22 H22A 0.9600
C22 H22B 0.9600
C22 H22C 0.9600
C5 C4 1.517(8)
C5 H5A 0.9700
C5 H5B 0.9700
C23 Si2 1.858(5)
C23 H23A 0.9600
C23 H23B 0.9600
C23 H23C 0.9600
C7 H7A 0.9600
C7 H7B 0.9600
C7 H7C 0.9600
C2 C3 1.509(7)
C2 H2A 0.9700
C2 H2B 0.9700
C3 C4 1.515(8)
C3 H3A 0.9700
C3 H3B 0.9700
C4 H4A 0.9700
C4 H4B 0.9700
C8 H8A 0.9600
C8 H8B 0.9600
C8 H8C 0.9600
C21 H21A 0.9600
C21 H21B 0.9600
C21 H21C 0.9600
C24 Si2 1.878(5)
C24 H24A 0.9600
C24 H24B 0.9600
C24 H24C 0.9600
